data_4503376
loop_
_publ_author_name
'Fernandes, Ricardo R.'
'Kirillov, Alexander M.'
'da Silva, M. F\'atima C. Guedes'
'Ma, Zhen'
'da Silva, Jos\'e A. L.'
'da Silva, Jo\~ao J. R. Fra\'usto'
'Pombeiro, Armando J. L.'

_publ_section_title
;
 An Infinite Two-Dimensional Hybrid Water&#x2212;Chloride Network,
 Self-Assembled in a Hydrophobic Terpyridine Iron(II) Matrix
;
_journal_issue 3
_journal_name_full 'Crystal Growth &amp; Design'
_journal_page_first 782
_journal_paper_doi 10.1021/cg7010315
_journal_volume 8
_journal_year 2008
_chemical_formula_moiety 'C42 H30 Fe N6, 10(H2 O), 2(Cl)'
_chemical_formula_sum 'C42 H50 Cl2 Fe N6 O10'
_chemical_formula_weight 925.63
_chemical_name_systematic
;
 ?
;
_space_group_IT_number 2
_symmetry_cell_setting triclinic
_symmetry_space_group_name_Hall '-P 1'
_symmetry_space_group_name_H-M 'P -1'
_atom_sites_solution_hydrogens geom
_atom_sites_solution_primary direct
_atom_sites_solution_secondary difmap
_audit_creation_method SHELXL-97
_cell_angle_alpha 76.602(6)
_cell_angle_beta 87.890(7)
_cell_angle_gamma 67.321(6)
_cell_formula_units_Z 2
_cell_length_a 10.1851(10)
_cell_length_b 12.2125(13)
_cell_length_c 19.5622(19)
_cell_measurement_reflns_used 4955
_cell_measurement_temperature 150(2)
_cell_measurement_theta_max 0
_cell_measurement_theta_min 0
_cell_volume 2180.3(4)
_computing_cell_refinement 'Bruker SMART'
_computing_data_collection 'Bruker SMART'
_computing_data_reduction 'Bruker SAINT'
_computing_molecular_graphics 'Ortep-3 for Windows (Farrugia, 1997)'
_computing_structure_refinement 'SHELXL-97 (Sheldrick, 1997)'
_computing_structure_solution 'WinGX v.1.70.01 (Farrugia, 1999)'
_diffrn_ambient_temperature 150(2)
_diffrn_measured_fraction_theta_full 0.992
_diffrn_measured_fraction_theta_max 0.992
_diffrn_measurement_device_type 'CCD area detector'
_diffrn_measurement_method 'phi and omega scans'
_diffrn_radiation_monochromator graphite
_diffrn_radiation_source 'fine-focus sealed tube'
_diffrn_radiation_type MoK\a
_diffrn_radiation_wavelength 0.71073
_diffrn_reflns_av_R_equivalents 0.0719
_diffrn_reflns_av_sigmaI/netI 0.0790
_diffrn_reflns_limit_h_max 12
_diffrn_reflns_limit_h_min -10
_diffrn_reflns_limit_k_max 14
_diffrn_reflns_limit_k_min -14
_diffrn_reflns_limit_l_max 23
_diffrn_reflns_limit_l_min -23
_diffrn_reflns_number 32310
_diffrn_reflns_theta_full 25.85
_diffrn_reflns_theta_max 25.85
_diffrn_reflns_theta_min 2.88
_exptl_absorpt_coefficient_mu 0.532
_exptl_absorpt_correction_T_max 0.9894
_exptl_absorpt_correction_T_min 0.9487
_exptl_absorpt_correction_type multi-scan
_exptl_absorpt_process_details SADABS
_exptl_crystal_colour red
_exptl_crystal_density_diffrn 1.410
_exptl_crystal_density_method 'not measured'
_exptl_crystal_description plate
_exptl_crystal_F_000 968
_exptl_crystal_size_max 0.10
_exptl_crystal_size_mid 0.05
_exptl_crystal_size_min 0.02
_refine_diff_density_max 0.491
_refine_diff_density_min -0.394
_refine_diff_density_rms 0.069
_refine_ls_extinction_method none
_refine_ls_goodness_of_fit_ref 1.010
_refine_ls_hydrogen_treatment mixed
_refine_ls_matrix_type full
_refine_ls_number_parameters 630
_refine_ls_number_reflns 8363
_refine_ls_number_restraints 3
_refine_ls_restrained_S_all 1.010
_refine_ls_R_factor_all 0.0943
_refine_ls_R_factor_gt 0.0469
_refine_ls_shift/su_max 0.036
_refine_ls_shift/su_mean 0.003
_refine_ls_structure_factor_coef Fsqd
_refine_ls_weighting_details 'calc w=1/[\s^2^(Fo^2^)+(0.0405P)^2^+1.5567P] where P=(Fo^2^+2Fc^2^)/3'
_refine_ls_weighting_scheme calc
_refine_ls_wR_factor_gt 0.0952
_refine_ls_wR_factor_ref 0.1121
_reflns_number_gt 5424
_reflns_number_total 8363
_reflns_threshold_expression >2sigma(I)
_cod_data_source_file cg7010315-file001.cif
_cod_data_source_block rf147
_cod_depositor_comments
;
The following automatic conversions were performed:

'_symmetry_cell_setting' value 'Triclinic' changed to 'triclinic'
according to /home/saulius/struct/CIF-dictionaries/cif_core.dic
dictionary named 'cif_core.dic' version 2.4.1 from 2010-06-29.

Automatic conversion script
Id: cif_fix_values 1715 2011-07-08 13:25:40Z adriana 
;
_cod_original_sg_symbol_H-M P-1
_cod_database_code 4503376

loop_
_symmetry_equiv_pos_as_xyz
'x, y, z'
'-x, -y, -z'

loop_
_atom_site_label
_atom_site_type_symbol
_atom_site_fract_x
_atom_site_fract_y
_atom_site_fract_z
_atom_site_U_iso_or_equiv
_atom_site_adp_type
_atom_site_occupancy
_atom_site_symmetry_multiplicity
_atom_site_calc_flag
_atom_site_refinement_flags
C11 C 0.8790(3) 0.6004(3) 0.21969(16) 0.0235(8) Uani 1 1 d .
H11 H 0.8410 0.6579 0.1763 0.028 Uiso 1 1 calc R
C12 C 0.8549(4) 0.4942(3) 0.23429(17) 0.0286(8) Uani 1 1 d .
H12 H 0.8014 0.4791 0.2014 0.034 Uiso 1 1 calc R
C13 C 0.9094(4) 0.4096(3) 0.29744(18) 0.0286(8) Uani 1 1 d .
H13 H 0.8925 0.3364 0.3090 0.034 Uiso 1 1 calc R
C14 C 0.9890(4) 0.4338(3) 0.34329(16) 0.0250(8) Uani 1 1 d .
H14 H 1.0286 0.3765 0.3866 0.030 Uiso 1 1 calc R
C15 C 1.0107(3) 0.5410(3) 0.32614(15) 0.0194(7) Uani 1 1 d .
C21 C 1.0944(3) 0.5771(3) 0.36953(15) 0.0177(7) Uani 1 1 d .
C22 C 1.1658(3) 0.5126(3) 0.43390(15) 0.0200(7) Uani 1 1 d .
H22 H 1.1634 0.4352 0.4553 0.024 Uiso 1 1 calc R
C23 C 1.2420(3) 0.5612(3) 0.46767(15) 0.0188(7) Uani 1 1 d .
C24 C 1.2406(3) 0.6766(3) 0.43374(15) 0.0204(7) Uani 1 1 d .
H24 H 1.2911 0.7124 0.4550 0.024 Uiso 1 1 calc R
C25 C 1.1667(3) 0.7375(3) 0.37014(15) 0.0183(7) Uani 1 1 d .
C31 C 1.1470(3) 0.8609(3) 0.32957(15) 0.0187(7) Uani 1 1 d .
C32 C 1.1916(3) 0.9390(3) 0.35299(16) 0.0221(7) Uani 1 1 d .
H32 H 1.2481 0.9119 0.3958 0.026 Uiso 1 1 calc R
C33 C 1.1537(3) 1.0578(3) 0.31379(16) 0.0243(8) Uani 1 1 d .
H33 H 1.1824 1.1136 0.3295 0.029 Uiso 1 1 calc R
C34 C 1.0730(3) 1.0935(3) 0.25109(16) 0.0242(8) Uani 1 1 d .
H34 H 1.0445 1.1746 0.2232 0.029 Uiso 1 1 calc R
C35 C 1.0347(3) 1.0097(3) 0.22982(16) 0.0215(7) Uani 1 1 d .
H35 H 0.9811 1.0347 0.1863 0.026 Uiso 1 1 calc R
C41 C 1.2809(3) 0.6108(3) 0.21001(17) 0.0246(8) Uani 1 1 d .
H41 H 1.3064 0.5799 0.2590 0.030 Uiso 1 1 calc R
C42 C 1.3761(4) 0.5610(3) 0.16321(18) 0.0290(8) Uani 1 1 d .
H42 H 1.4658 0.4972 0.1799 0.035 Uiso 1 1 calc R
C43 C 1.3410(4) 0.6041(3) 0.09179(18) 0.0321(9) Uani 1 1 d .
H43 H 1.4063 0.5716 0.0587 0.039 Uiso 1 1 calc R
C44 C 1.2087(4) 0.6956(3) 0.06959(17) 0.0263(8) Uani 1 1 d .
H44 H 1.1810 0.7257 0.0208 0.032 Uiso 1 1 calc R
C45 C 1.1176(3) 0.7427(3) 0.11853(15) 0.0202(7) Uani 1 1 d .
C51 C 0.9723(3) 0.8366(3) 0.10245(15) 0.0193(7) Uani 1 1 d .
C52 C 0.9025(3) 0.8945(3) 0.03690(15) 0.0218(7) Uani 1 1 d .
H52 H 0.9508 0.8783 -0.0044 0.026 Uiso 1 1 calc R
C53 C 0.7611(4) 0.9767(3) 0.03152(15) 0.0223(7) Uani 1 1 d .
C54 C 0.6951(3) 1.0015(3) 0.09374(15) 0.0203(7) Uani 1 1 d .
H54 H 0.5998 1.0590 0.0917 0.024 Uiso 1 1 calc R
C55 C 0.7703(3) 0.9413(3) 0.15777(15) 0.0180(7) Uani 1 1 d .
C61 C 0.7757(3) 0.8707(3) 0.34813(15) 0.0211(7) Uani 1 1 d .
H61 H 0.8408 0.8144 0.3857 0.025 Uiso 1 1 calc R
C62 C 0.6472(4) 0.9480(3) 0.36435(16) 0.0234(8) Uani 1 1 d .
H62 H 0.6236 0.9440 0.4120 0.028 Uiso 1 1 calc R
C63 C 0.5514(4) 1.0326(3) 0.31038(17) 0.0262(8) Uani 1 1 d .
H63 H 0.4617 1.0880 0.3204 0.031 Uiso 1 1 calc R
C64 C 0.5896(4) 1.0342(3) 0.24137(16) 0.0246(8) Uani 1 1 d .
H64 H 0.5268 1.0921 0.2034 0.029 Uiso 1 1 calc R
C65 C 0.7188(3) 0.9516(3) 0.22832(15) 0.0187(7) Uani 1 1 d .
C231 C 1.3214(3) 0.4954(3) 0.53657(15) 0.0199(7) Uani 1 1 d .
C232 C 1.3642(4) 0.3693(3) 0.55997(17) 0.0277(8) Uani 1 1 d .
H232 H 1.3422 0.3246 0.5315 0.033 Uiso 1 1 calc R
C233 C 1.4383(4) 0.3089(3) 0.62413(18) 0.0325(9) Uani 1 1 d .
H233 H 1.4668 0.2229 0.6394 0.039 Uiso 1 1 calc R
C234 C 1.4716(4) 0.3716(3) 0.66652(17) 0.0279(8) Uani 1 1 d .
H234 H 1.5223 0.3293 0.7108 0.033 Uiso 1 1 calc R
C235 C 1.4305(4) 0.4961(3) 0.64399(16) 0.0292(8) Uani 1 1 d .
H235 H 1.4535 0.5401 0.6726 0.035 Uiso 1 1 calc R
C236 C 1.3555(4) 0.5575(3) 0.57948(16) 0.0285(8) Uani 1 1 d .
H236 H 1.3271 0.6435 0.5645 0.034 Uiso 1 1 calc R
C531 C 0.6786(4) 1.0345(3) -0.03760(16) 0.0248(8) Uani 1 1 d .
C532 C 0.5663(4) 1.1465(3) -0.04840(19) 0.0377(10) Uani 1 1 d .
H532 H 0.5408 1.1875 -0.0112 0.045 Uiso 1 1 calc R
C533 C 0.4904(5) 1.1999(4) -0.1126(2) 0.0460(11) Uani 1 1 d .
H533 H 0.4132 1.2770 -0.1193 0.055 Uiso 1 1 calc R
C534 C 0.5265(5) 1.1417(4) -0.16676(18) 0.0428(11) Uani 1 1 d .
H534 H 0.4742 1.1786 -0.2110 0.051 Uiso 1 1 calc R
C535 C 0.6385(4) 1.0296(5) -0.15712(18) 0.0469(12) Uani 1 1 d .
H535 H 0.6632 0.9891 -0.1945 0.056 Uiso 1 1 calc R
C536 C 0.7149(4) 0.9765(4) -0.09286(17) 0.0366(10) Uani 1 1 d .
H536 H 0.7927 0.8998 -0.0864 0.044 Uiso 1 1 calc R
N10 N 0.9543(3) 0.6261(2) 0.26444(12) 0.0187(6) Uani 1 1 d .
N20 N 1.0956(3) 0.6879(2) 0.33856(12) 0.0179(6) Uani 1 1 d .
N30 N 1.0689(3) 0.8946(2) 0.26709(12) 0.0185(6) Uani 1 1 d .
N40 N 1.1534(3) 0.7011(2) 0.18928(13) 0.0191(6) Uani 1 1 d .
N50 N 0.9060(3) 0.8588(2) 0.16165(12) 0.0174(6) Uani 1 1 d .
N60 N 0.8155(3) 0.8697(2) 0.28144(12) 0.0198(6) Uani 1 1 d .
O1 O 0.3688(4) 0.3412(3) 0.30199(15) 0.0419(7) Uani 1 1 d .
O2 O 0.3358(4) 0.4424(3) 0.96345(18) 0.0593(9) Uani 1 1 d .
O3 O -0.0387(3) 0.6417(3) 0.90623(15) 0.0485(8) Uani 1 1 d .
O4 O 0.1005(4) 0.3847(3) 0.95031(17) 0.0477(8) Uani 1 1 d .
O5 O 0.3319(3) 0.7382(3) 0.71678(18) 0.0430(7) Uani 1 1 d .
O6 O 0.9761(3) 0.8608(3) 0.49650(19) 0.0489(8) Uani 1 1 d .
O7 O 0.8403(3) 1.1073(3) 0.41123(14) 0.0457(7) Uani 1 1 d D
O8 O 0.5370(3) 0.7077(3) 0.90695(17) 0.0445(8) Uani 1 1 d D
O9 O 0.3835(3) 0.8869(3) 0.50064(14) 0.0331(6) Uani 1 1 d .
O10 O 0.7354(3) 0.7184(3) 0.81096(17) 0.0528(8) Uani 1 1 d .
Fe1 Fe 0.99964(5) 0.77271(4) 0.25020(2) 0.01714(13) Uani 1 1 d .
Cl1 Cl 0.69804(9) 0.82472(8) 0.55815(4) 0.0277(2) Uani 1 1 d .
Cl2 Cl 0.22559(11) 0.72067(9) 0.87530(5) 0.0402(3) Uani 1 1 d .
H5A H 0.305(4) 0.739(4) 0.758(2) 0.053(14) Uiso 1 1 d .
H9A H 0.369(4) 0.958(4) 0.487(2) 0.039(14) Uiso 1 1 d .
H1A H 0.459(5) 0.313(4) 0.300(2) 0.048(14) Uiso 1 1 d .
H8B H 0.566(4) 0.658(4) 0.941(2) 0.039(13) Uiso 1 1 d .
H3A H -0.008(6) 0.704(5) 0.918(3) 0.11(2) Uiso 1 1 d .
H10A H 0.790(5) 0.641(4) 0.837(2) 0.049(13) Uiso 1 1 d .
H10B H 0.715(7) 0.695(5) 0.772(3) 0.12(2) Uiso 1 1 d .
H9B H 0.464(5) 0.864(4) 0.519(2) 0.056(15) Uiso 1 1 d .
H5B H 0.272(6) 0.793(5) 0.687(3) 0.09(2) Uiso 1 1 d .
H2A H 0.303(7) 0.519(6) 0.939(3) 0.12(2) Uiso 1 1 d .
H2B H 0.259(5) 0.425(4) 0.958(2) 0.045(13) Uiso 1 1 d .
H6B H 0.932(7) 0.936(6) 0.470(3) 0.12(3) Uiso 1 1 d .
H4A H 0.020(5) 0.463(5) 0.928(3) 0.081(17) Uiso 1 1 d .
H6A H 0.917(5) 0.838(4) 0.516(2) 0.058(16) Uiso 1 1 d .
H7A H 0.759(3) 1.120(4) 0.438(2) 0.079(17) Uiso 1 1 d D
H1B H 0.360(6) 0.297(5) 0.341(3) 0.089(19) Uiso 1 1 d .
H3B H -0.110(6) 0.674(5) 0.867(3) 0.10(2) Uiso 1 1 d .
H7B H 0.910(5) 1.117(6) 0.440(3) 0.14(3) Uiso 1 1 d D
H8A H 0.452(4) 0.701(6) 0.904(3) 0.14(3) Uiso 1 1 d D
H4B H 0.087(6) 0.363(5) 0.995(3) 0.11(2) Uiso 1 1 d .

loop_
_atom_site_aniso_label
_atom_site_aniso_U_11
_atom_site_aniso_U_22
_atom_site_aniso_U_33
_atom_site_aniso_U_23
_atom_site_aniso_U_13
_atom_site_aniso_U_12
C11 0.0214(18) 0.031(2) 0.0198(16) -0.0065(14) -0.0030(14) -0.0112(15)
C12 0.029(2) 0.032(2) 0.0288(18) -0.0100(16) -0.0041(15) -0.0139(17)
C13 0.031(2) 0.0227(19) 0.0356(19) -0.0066(16) -0.0005(16) -0.0147(16)
C14 0.0260(19) 0.0236(19) 0.0232(17) -0.0010(14) -0.0039(14) -0.0095(15)
C15 0.0171(17) 0.0232(18) 0.0169(15) -0.0050(13) -0.0006(13) -0.0064(14)
C21 0.0192(17) 0.0180(17) 0.0163(15) -0.0053(13) 0.0006(13) -0.0070(14)
C22 0.0228(18) 0.0220(18) 0.0151(14) -0.0011(13) -0.0028(13) -0.0101(14)
C23 0.0196(17) 0.0193(18) 0.0147(14) -0.0023(13) 0.0004(13) -0.0056(14)
C24 0.0237(18) 0.0225(18) 0.0171(15) -0.0040(13) -0.0020(13) -0.0112(15)
C25 0.0196(17) 0.0191(17) 0.0158(14) -0.0027(13) 0.0007(13) -0.0080(14)
C31 0.0191(17) 0.0221(18) 0.0140(14) -0.0025(13) -0.0032(12) -0.0076(14)
C32 0.0240(18) 0.0245(19) 0.0182(15) -0.0033(14) -0.0024(13) -0.0106(15)
C33 0.0280(19) 0.0266(19) 0.0246(17) -0.0086(15) 0.0002(14) -0.0157(16)
C34 0.030(2) 0.0212(18) 0.0229(16) -0.0014(14) -0.0001(14) -0.0132(15)
C35 0.0240(18) 0.0211(18) 0.0167(15) 0.0011(13) -0.0013(13) -0.0088(15)
C41 0.0259(19) 0.0236(19) 0.0249(17) -0.0028(14) -0.0004(14) -0.0116(16)
C42 0.0235(19) 0.027(2) 0.0352(19) -0.0067(16) 0.0039(15) -0.0085(16)
C43 0.026(2) 0.040(2) 0.0316(19) -0.0142(17) 0.0125(15) -0.0119(17)
C44 0.0268(19) 0.035(2) 0.0195(16) -0.0076(15) 0.0064(14) -0.0140(16)
C45 0.0232(18) 0.0241(18) 0.0156(15) -0.0028(13) 0.0005(13) -0.0127(15)
C51 0.0265(18) 0.0212(18) 0.0139(15) -0.0061(13) 0.0048(13) -0.0125(15)
C52 0.0239(18) 0.0288(19) 0.0139(15) -0.0022(13) 0.0022(13) -0.0132(15)
C53 0.031(2) 0.0248(19) 0.0154(15) -0.0014(13) -0.0005(14) -0.0174(16)
C54 0.0207(17) 0.0205(18) 0.0172(15) -0.0001(13) -0.0011(13) -0.0076(14)
C55 0.0201(17) 0.0185(17) 0.0165(15) -0.0029(13) 0.0014(13) -0.0093(14)
C61 0.0272(19) 0.0252(19) 0.0142(15) -0.0036(13) -0.0004(13) -0.0143(15)
C62 0.032(2) 0.028(2) 0.0157(15) -0.0109(14) 0.0081(14) -0.0156(16)
C63 0.0255(19) 0.0250(19) 0.0290(18) -0.0112(15) 0.0052(15) -0.0084(16)
C64 0.0261(19) 0.0207(18) 0.0235(17) -0.0062(14) -0.0012(14) -0.0047(15)
C65 0.0225(18) 0.0186(17) 0.0170(15) -0.0050(13) 0.0001(13) -0.0095(14)
C231 0.0199(17) 0.0232(19) 0.0148(14) -0.0013(13) -0.0001(13) -0.0080(14)
C232 0.032(2) 0.026(2) 0.0283(18) -0.0024(15) -0.0063(15) -0.0158(16)
C233 0.038(2) 0.023(2) 0.0327(19) 0.0063(16) -0.0130(17) -0.0142(17)
C234 0.028(2) 0.034(2) 0.0212(17) 0.0039(15) -0.0058(15) -0.0171(17)
C235 0.038(2) 0.029(2) 0.0206(16) -0.0050(15) -0.0076(15) -0.0131(17)
C236 0.039(2) 0.0211(19) 0.0209(16) -0.0030(14) -0.0061(15) -0.0069(16)
C531 0.032(2) 0.031(2) 0.0151(15) 0.0016(14) -0.0033(14) -0.0198(17)
C532 0.058(3) 0.027(2) 0.0295(19) -0.0041(16) -0.0164(18) -0.017(2)
C533 0.066(3) 0.028(2) 0.041(2) 0.0084(18) -0.031(2) -0.021(2)
C534 0.056(3) 0.057(3) 0.0219(19) 0.0142(19) -0.0141(18) -0.041(2)
C535 0.035(2) 0.095(4) 0.0186(18) -0.013(2) 0.0055(16) -0.034(3)
C536 0.028(2) 0.062(3) 0.0183(17) -0.0079(17) 0.0014(15) -0.0165(19)
N10 0.0196(14) 0.0226(15) 0.0148(12) -0.0043(11) 0.0000(11) -0.0090(12)
N20 0.0188(14) 0.0193(15) 0.0158(12) -0.0033(11) -0.0004(11) -0.0080(12)
N30 0.0203(14) 0.0225(15) 0.0118(12) -0.0019(11) 0.0015(10) -0.0087(12)
N40 0.0207(15) 0.0194(15) 0.0193(13) -0.0035(11) 0.0007(11) -0.0104(12)
N50 0.0201(14) 0.0204(15) 0.0130(12) -0.0041(11) 0.0010(10) -0.0093(12)
N60 0.0254(15) 0.0223(15) 0.0147(12) -0.0041(11) 0.0021(11) -0.0128(12)
O1 0.048(2) 0.0355(17) 0.0364(16) 0.0016(13) 0.0067(14) -0.0158(15)
O2 0.040(2) 0.052(2) 0.070(2) 0.0093(18) -0.0076(17) -0.0133(17)
O3 0.0413(18) 0.057(2) 0.0391(16) 0.0039(15) -0.0037(14) -0.0190(16)
O4 0.063(2) 0.0440(19) 0.0378(17) -0.0111(14) 0.0030(15) -0.0218(17)
O5 0.050(2) 0.0473(19) 0.0372(17) -0.0128(15) 0.0100(15) -0.0235(16)
O6 0.0330(18) 0.050(2) 0.066(2) -0.0166(17) 0.0132(16) -0.0178(16)
O7 0.0349(17) 0.064(2) 0.0419(16) -0.0079(14) 0.0053(14) -0.0263(16)
O8 0.0398(19) 0.0402(19) 0.0481(18) -0.0079(15) -0.0030(15) -0.0106(15)
O9 0.0294(16) 0.0347(18) 0.0342(14) -0.0077(13) -0.0041(12) -0.0111(13)
O10 0.055(2) 0.053(2) 0.0473(18) 0.0000(16) -0.0128(16) -0.0222(17)
Fe1 0.0192(3) 0.0199(3) 0.0119(2) -0.00177(18) -0.00174(17) -0.0081(2)
Cl1 0.0272(5) 0.0317(5) 0.0228(4) -0.0022(4) -0.0015(3) -0.0120(4)
Cl2 0.0430(6) 0.0470(6) 0.0293(5) 0.0048(4) -0.0055(4) -0.0230(5)

loop_
_atom_type_symbol
_atom_type_description
_atom_type_scat_dispersion_real
_atom_type_scat_dispersion_imag
_atom_type_scat_source
Fe Fe 0.3463 0.8444 'International Tables Vol C Tables 4.2.6.8 and 6.1.1.4'
C C 0.0033 0.0016 'International Tables Vol C Tables 4.2.6.8 and 6.1.1.4'
N N 0.0061 0.0033 'International Tables Vol C Tables 4.2.6.8 and 6.1.1.4'
H H 0.0000 0.0000 'International Tables Vol C Tables 4.2.6.8 and 6.1.1.4'
Cl Cl 0.1484 0.1585 'International Tables Vol C Tables 4.2.6.8 and 6.1.1.4'
O O 0.0106 0.0060 'International Tables Vol C Tables 4.2.6.8 and 6.1.1.4'

loop_
_geom_angle_atom_site_label_1
_geom_angle_atom_site_label_2
_geom_angle_atom_site_label_3
_geom_angle
N10 C11 C12 122.7(3)
N10 C11 H11 118.7
C12 C11 H11 118.7
C11 C12 C13 119.3(3)
C11 C12 H12 120.4
C13 C12 H12 120.4
C14 C13 C12 118.7(3)
C14 C13 H13 120.7
C12 C13 H13 120.7
C15 C14 C13 119.9(3)
C15 C14 H14 120.1
C13 C14 H14 120.1
N10 C15 C14 121.6(3)
N10 C15 C21 113.0(3)
C14 C15 C21 125.4(3)
N20 C21 C22 120.8(3)
N20 C21 C15 111.4(3)
C22 C21 C15 127.8(3)
C21 C22 C23 119.9(3)
C21 C22 H22 120.0
C23 C22 H22 120.0
C22 C23 C24 117.5(3)
C22 C23 C231 122.2(3)
C24 C23 C231 120.3(3)
C25 C24 C23 120.2(3)
C25 C24 H24 119.9
C23 C24 H24 119.9
N20 C25 C24 121.0(3)
N20 C25 C31 111.6(3)
C24 C25 C31 127.4(3)
C32 C31 N30 122.4(3)
C32 C31 C25 124.5(3)
N30 C31 C25 112.9(3)
C31 C32 C33 119.5(3)
C31 C32 H32 120.2
C33 C32 H32 120.2
C32 C33 C34 118.5(3)
C32 C33 H33 120.7
C34 C33 H33 120.7
C35 C34 C33 119.0(3)
C35 C34 H34 120.5
C33 C34 H34 120.5
N30 C35 C34 123.6(3)
N30 C35 H35 118.2
C34 C35 H35 118.2
N40 C41 C42 122.5(3)
N40 C41 H41 118.7
C42 C41 H41 118.7
C41 C42 C43 119.7(3)
C41 C42 H42 120.1
C43 C42 H42 120.1
C44 C43 C42 118.4(3)
C44 C43 H43 120.8
C42 C43 H43 120.8
C45 C44 C43 119.6(3)
C45 C44 H44 120.2
C43 C44 H44 120.2
N40 C45 C44 121.9(3)
N40 C45 C51 112.8(3)
C44 C45 C51 125.2(3)
N50 C51 C52 121.1(3)
N50 C51 C45 111.5(2)
C52 C51 C45 127.4(3)
C51 C52 C53 119.8(3)
C51 C52 H52 120.1
C53 C52 H52 120.1
C52 C53 C54 118.3(3)
C52 C53 C531 121.6(3)
C54 C53 C531 120.1(3)
C55 C54 C53 119.4(3)
C55 C54 H54 120.3
C53 C54 H54 120.3
N50 C55 C54 121.1(3)
N50 C55 C65 111.4(3)
C54 C55 C65 127.5(3)
N60 C61 C62 123.6(3)
N60 C61 H61 118.2
C62 C61 H61 118.2
C61 C62 C63 119.3(3)
C61 C62 H62 120.4
C63 C62 H62 120.4
C62 C63 C64 118.4(3)
C62 C63 H63 120.8
C64 C63 H63 120.8
C65 C64 C63 119.6(3)
C65 C64 H64 120.2
C63 C64 H64 120.2
N60 C65 C64 122.3(3)
N60 C65 C55 112.8(3)
C64 C65 C55 125.0(3)
C236 C231 C232 118.1(3)
C236 C231 C23 120.9(3)
C232 C231 C23 120.9(3)
C233 C232 C231 120.5(3)
C233 C232 H232 119.8
C231 C232 H232 119.8
C232 C233 C234 120.9(3)
C232 C233 H233 119.5
C234 C233 H233 119.5
C235 C234 C233 119.3(3)
C235 C234 H234 120.4
C233 C234 H234 120.4
C234 C235 C236 120.1(3)
C234 C235 H235 120.0
C236 C235 H235 120.0
C231 C236 C235 121.1(3)
C231 C236 H236 119.4
C235 C236 H236 119.4
C532 C531 C536 118.7(3)
C532 C531 C53 121.0(3)
C536 C531 C53 120.2(3)
C533 C532 C531 120.8(4)
C533 C532 H532 119.6
C531 C532 H532 119.6
C534 C533 C532 120.1(4)
C534 C533 H533 120.0
C532 C533 H533 120.0
C533 C534 C535 120.1(3)
C533 C534 H534 120.0
C535 C534 H534 120.0
C534 C535 C536 119.8(4)
C534 C535 H535 120.1
C536 C535 H535 120.1
C535 C536 C531 120.5(4)
C535 C536 H536 119.8
C531 C536 H536 119.8
C11 N10 C15 117.8(3)
C11 N10 Fe1 127.2(2)
C15 N10 Fe1 114.9(2)
C25 N20 C21 120.6(3)
C25 N20 Fe1 119.5(2)
C21 N20 Fe1 119.9(2)
C35 N30 C31 116.9(3)
C35 N30 Fe1 127.9(2)
C31 N30 Fe1 114.7(2)
C41 N40 C45 117.8(3)
C41 N40 Fe1 127.1(2)
C45 N40 Fe1 114.8(2)
C51 N50 C55 120.3(2)
C51 N50 Fe1 120.3(2)
C55 N50 Fe1 119.40(19)
C61 N60 C65 116.8(3)
C61 N60 Fe1 128.2(2)
C65 N60 Fe1 114.86(19)
H1A O1 H1B 101(4)
H2A O2 H2B 100(5)
H3A O3 H3B 114(5)
H4A O4 H4B 110(5)
H5A O5 H5B 112(5)
H6B O6 H6A 108(5)
H7A O7 H7B 106(4)
H8B O8 H8A 97(5)
H9A O9 H9B 98(4)
H10A O10 H10B 97(4)
N50 Fe1 N20 179.02(12)
N50 Fe1 N60 81.36(10)
N20 Fe1 N60 99.04(11)
N50 Fe1 N30 98.00(11)
N20 Fe1 N30 81.14(11)
N60 Fe1 N30 87.28(11)
N50 Fe1 N10 100.07(11)
N20 Fe1 N10 80.81(11)
N60 Fe1 N10 93.07(11)
N30 Fe1 N10 161.77(10)
N50 Fe1 N40 80.55(11)
N20 Fe1 N40 99.06(11)
N60 Fe1 N40 161.89(10)
N30 Fe1 N40 96.18(11)
N10 Fe1 N40 89.13(11)

loop_
_geom_bond_atom_site_label_1
_geom_bond_atom_site_label_2
_geom_bond_distance
C11 N10 1.348(4)
C11 C12 1.375(5)
C11 H11 0.9500
C12 C13 1.385(4)
C12 H12 0.9500
C13 C14 1.382(4)
C13 H13 0.9500
C14 C15 1.375(4)
C14 H14 0.9500
C15 N10 1.370(4)
C15 C21 1.469(4)
C21 N20 1.352(4)
C21 C22 1.379(4)
C22 C23 1.402(4)
C22 H22 0.9500
C23 C24 1.407(4)
C23 C231 1.481(4)
C24 C25 1.370(4)
C24 H24 0.9500
C25 N20 1.348(4)
C25 C31 1.472(4)
C31 C32 1.371(4)
C31 N30 1.372(4)
C32 C33 1.384(4)
C32 H32 0.9500
C33 C34 1.386(4)
C33 H33 0.9500
C34 C35 1.374(4)
C34 H34 0.9500
C35 N30 1.339(4)
C35 H35 0.9500
C41 N40 1.339(4)
C41 C42 1.374(5)
C41 H41 0.9500
C42 C43 1.381(5)
C42 H42 0.9500
C43 C44 1.382(5)
C43 H43 0.9500
C44 C45 1.374(4)
C44 H44 0.9500
C45 N40 1.369(4)
C45 C51 1.471(4)
C51 N50 1.348(4)
C51 C52 1.382(4)
C52 C53 1.393(4)
C52 H52 0.9500
C53 C54 1.406(4)
C53 C531 1.489(4)
C54 C55 1.380(4)
C54 H54 0.9500
C55 N50 1.353(4)
C55 C65 1.474(4)
C61 N60 1.353(4)
C61 C62 1.363(4)
C61 H61 0.9500
C62 C63 1.389(4)
C62 H62 0.9500
C63 C64 1.389(4)
C63 H63 0.9500
C64 C65 1.373(4)
C64 H64 0.9500
C65 N60 1.372(4)
C231 C236 1.386(5)
C231 C232 1.394(5)
C232 C233 1.378(4)
C232 H232 0.9500
C233 C234 1.380(5)
C233 H233 0.9500
C234 C235 1.376(5)
C234 H234 0.9500
C235 C236 1.389(4)
C235 H235 0.9500
C236 H236 0.9500
C531 C532 1.379(5)
C531 C536 1.390(5)
C532 C533 1.380(5)
C532 H532 0.9500
C533 C534 1.371(6)
C533 H533 0.9500
C534 C535 1.379(6)
C534 H534 0.9500
C535 C536 1.382(5)
C535 H535 0.9500
C536 H536 0.9500
N10 Fe1 1.973(3)
N20 Fe1 1.879(2)
N30 Fe1 1.969(3)
N40 Fe1 1.982(3)
N50 Fe1 1.876(2)
N60 Fe1 1.958(3)
O1 H1A 0.85(4)
O1 H1B 0.85(6)
O2 H2A 0.88(6)
O2 H2B 0.90(4)
O3 H3A 1.00(6)
O3 H3B 0.97(6)
O4 H4A 1.00(5)
O4 H4B 0.87(6)
O5 H5A 0.85(4)
O5 H5B 0.83(5)
O6 H6B 0.90(7)
O6 H6A 0.80(5)
O7 H7A 0.944(19)
O7 H7B 0.98(2)
O8 H8B 0.77(4)
O8 H8A 0.91(2)
O9 H9A 0.80(4)
O9 H9B 0.82(4)
O10 H10A 0.92(4)
O10 H10B 0.94(6)
